data_4069161
loop_
_publ_author_name
'Axtell, Alex T.'
'Klosin, Jerzy'
'Whiteker, Gregory T.'
'Cobley, Christopher J.'
'Fox, Martin E.'
'Jackson, Mark'
'Abboud, Khalil A.'

_publ_section_title
;
 Bridging Group Effects in Chelating Bis(2,5-diphenylphospholane) Ligands
 for Rhodium-Catalyzed Asymmetric Hydroformylation
;
_journal_issue 10
_journal_name_full Organometallics
_journal_page_first 2993
_journal_paper_doi 10.1021/om9000583
_journal_volume 28
_journal_year 2009
_chemical_formula_moiety '4(C38 H41 O2 P2 Rh), 9(C2 H3 N)'
_chemical_formula_sum 'C170 H191 N9 O8 P8 Rh4'
_chemical_formula_weight 3147.72
_chemical_name_systematic
; 
 ? 
;
_space_group_IT_number 19
_symmetry_cell_setting orthorhombic
_symmetry_space_group_name_Hall 'P 2ac 2ab'
_symmetry_space_group_name_H-M 'P 21 21 21'
_atom_sites_solution_hydrogens geom
_atom_sites_solution_primary direct
_atom_sites_solution_secondary difmap
_audit_creation_method SHELXL-97
_cell_angle_alpha 90.00
_cell_angle_beta 90.00
_cell_angle_gamma 90.00
_cell_formula_units_Z 4
_cell_length_a 13.4836(8)
_cell_length_b 33.964(2)
_cell_length_c 34.807(2)
_cell_measurement_reflns_used 178
_cell_measurement_temperature 173(2)
_cell_measurement_theta_max 28.0
_cell_measurement_theta_min 2.0
_cell_volume 15940.1(16)
_computing_cell_refinement 'Bruker SMART & SAINT (Bruker 1998)'
_computing_data_collection 'Bruker SMART (Bruker 1998)'
_computing_data_reduction 'Bruker SHELXTL (Bruker 2000)'
_computing_molecular_graphics 'Bruker SHELXTL'
_computing_publication_material 'Bruker SHELXTL'
_computing_structure_refinement 'Bruker SHELXTL'
_computing_structure_solution 'Bruker SHELXTL'
_diffrn_ambient_temperature 173(2)
_diffrn_measured_fraction_theta_full 0.996
_diffrn_measured_fraction_theta_max 0.996
_diffrn_measurement_device_type 'SMART CCD area detector'
_diffrn_measurement_method '\w scans'
_diffrn_radiation_monochromator graphite
_diffrn_radiation_source 'normal-focus sealed tube'
_diffrn_radiation_type MoK\a
_diffrn_radiation_wavelength 0.71073
_diffrn_reflns_av_R_equivalents 0.0882
_diffrn_reflns_av_sigmaI/netI 0.1179
_diffrn_reflns_limit_h_max 17
_diffrn_reflns_limit_h_min -16
_diffrn_reflns_limit_k_max 44
_diffrn_reflns_limit_k_min -36
_diffrn_reflns_limit_l_max 45
_diffrn_reflns_limit_l_min -38
_diffrn_reflns_number 105838
_diffrn_reflns_theta_full 27.50
_diffrn_reflns_theta_max 27.50
_diffrn_reflns_theta_min 1.31
_diffrn_standards_decay_% none
_diffrn_standards_number 0
_exptl_absorpt_coefficient_mu 0.546
_exptl_absorpt_correction_T_max 0.9554
_exptl_absorpt_correction_T_min 0.9031
_exptl_absorpt_correction_type integration
_exptl_absorpt_process_details 'based on measured indexed crystal faces, SHELXTL (Bruker 1998)'
_exptl_crystal_colour yellow
_exptl_crystal_density_diffrn 1.312
_exptl_crystal_density_meas 0
_exptl_crystal_density_method 'not measured'
_exptl_crystal_description needles
_exptl_crystal_F_000 6552
_exptl_crystal_size_max 0.21
_exptl_crystal_size_mid 0.09
_exptl_crystal_size_min 0.09
_refine_diff_density_max 1.198
_refine_diff_density_min -1.021
_refine_diff_density_rms 0.087
_refine_ls_abs_structure_details 'Flack H D (1983), Acta Cryst. A39, 876-881'
_refine_ls_abs_structure_Flack -0.005(18)
_refine_ls_extinction_method none
_refine_ls_goodness_of_fit_ref 1.021
_refine_ls_hydrogen_treatment constr
_refine_ls_matrix_type full
_refine_ls_number_parameters 1792
_refine_ls_number_reflns 36304
_refine_ls_number_restraints 0
_refine_ls_restrained_S_all 1.021
_refine_ls_R_factor_all 0.1130
_refine_ls_R_factor_gt 0.0604
_refine_ls_shift/su_max 0.002
_refine_ls_shift/su_mean 0.000
_refine_ls_structure_factor_coef Fsqd
_refine_ls_weighting_details 'calc w=1/[\s^2^(Fo^2^)+(0.0388P)^2^] where P=(Fo^2^+2Fc^2^)/3'
_refine_ls_weighting_scheme calc
_refine_ls_wR_factor_gt 0.1005
_refine_ls_wR_factor_ref 0.1148
_reflns_number_gt 24171
_reflns_number_total 36304
_reflns_threshold_expression I>2\s(I)
_cod_data_source_file om9000583_si_001.cif
_cod_data_source_block '[(R,R)-Ph-BPM]Rh(acac)'
_cod_depositor_comments
;
The following automatic conversions were performed:

'_symmetry_cell_setting' value 'Orthorhombic' changed to
'orthorhombic' according to
/home/saulius/struct/CIF-dictionaries/cif_core.dic dictionary named
'cif_core.dic' version 2.4.2 from 2011-04-26.

Automatic conversion script
Id: cif_fix_values 1715 2011-07-08 13:25:40Z adriana 

The following automatic conversions were performed:

'_refine_ls_hydrogen_treatment' value 'const' was replaced with the
value 'constr' as specified in the replacement file
'src/cod-tools/trunk/data/replacement-values/replacement_values.lst'.

Automatic conversion script
Id: cif_fix_values 5376 2017-05-30 11:51:03Z andrius 
;
_cod_original_cell_volume 15939.8(16)
_cod_database_code 4069161

loop_
_symmetry_equiv_pos_as_xyz
'x, y, z'
'-x+1/2, -y, z+1/2'
'-x, y+1/2, -z+1/2'
'x+1/2, -y+1/2, -z'

loop_
_atom_site_label
_atom_site_type_symbol
_atom_site_fract_x
_atom_site_fract_y
_atom_site_fract_z
_atom_site_U_iso_or_equiv
_atom_site_adp_type
_atom_site_occupancy
_atom_site_symmetry_multiplicity
_atom_site_calc_flag
_atom_site_refinement_flags
RhA Rh 0.62623(3) -0.007183(11) 0.127444(12) 0.02623(9) Uani 1 1 d .
P1A P 0.65859(10) 0.04478(4) 0.09266(4) 0.0252(3) Uani 1 1 d .
P2A P 0.59588(11) 0.04344(4) 0.16422(4) 0.0259(3) Uani 1 1 d .
O1A O 0.6667(3) -0.05177(11) 0.08995(11) 0.0355(10) Uani 1 1 d .
O2A O 0.5987(3) -0.04812(10) 0.16957(11) 0.0344(9) Uani 1 1 d .
C1A C 0.7813(4) 0.05938(15) 0.07102(17) 0.0323(14) Uani 1 1 d .
H1AA H 0.8112 0.0797 0.0883 0.039 Uiso 1 1 calc R
C2A C 0.7567(4) 0.07972(18) 0.03280(18) 0.0432(16) Uani 1 1 d .
H2AA H 0.8046 0.1012 0.0279 0.052 Uiso 1 1 calc R
H2AB H 0.7615 0.0605 0.0115 0.052 Uiso 1 1 calc R
C3A C 0.6521(4) 0.09633(17) 0.03478(18) 0.0377(15) Uani 1 1 d .
H3AA H 0.6294 0.1046 0.0090 0.045 Uiso 1 1 calc R
H3AB H 0.6497 0.1193 0.0522 0.045 Uiso 1 1 calc R
C4A C 0.5861(4) 0.06242(15) 0.05038(15) 0.0292(12) Uani 1 1 d .
H4AA H 0.5880 0.0409 0.0308 0.035 Uiso 1 1 calc R
C5A C 0.6358(4) 0.08206(14) 0.13068(15) 0.0300(12) Uani 1 1 d .
H5AA H 0.6966 0.0960 0.1390 0.036 Uiso 1 1 calc R
H5AB H 0.5827 0.1010 0.1241 0.036 Uiso 1 1 calc R
C6A C 0.4741(4) 0.06105(16) 0.18499(16) 0.0302(13) Uani 1 1 d .
H6AA H 0.4573 0.0861 0.1714 0.036 Uiso 1 1 calc R
C7A C 0.4961(4) 0.07199(18) 0.22682(17) 0.0414(15) Uani 1 1 d .
H7AA H 0.4547 0.0947 0.2346 0.050 Uiso 1 1 calc R
H7AB H 0.4798 0.0495 0.2438 0.050 Uiso 1 1 calc R
C8A C 0.6059(4) 0.08250(17) 0.23090(18) 0.0397(15) Uani 1 1 d .
H8AA H 0.6205 0.1080 0.2184 0.048 Uiso 1 1 calc R
H8AB H 0.6251 0.0841 0.2583 0.048 Uiso 1 1 calc R
C9A C 0.6606(4) 0.04904(16) 0.21089(15) 0.0304(13) Uani 1 1 d .
H9AA H 0.6467 0.0246 0.2260 0.036 Uiso 1 1 calc R
C10A C 0.8576(4) 0.02760(16) 0.06567(16) 0.0303(13) Uani 1 1 d .
C11A C 0.8391(4) -0.00515(18) 0.04273(18) 0.0436(15) Uani 1 1 d .
H11A H 0.7744 -0.0091 0.0326 0.052 Uiso 1 1 calc R
C12A C 0.9135(5) -0.03219(18) 0.0344(2) 0.0553(18) Uani 1 1 d .
H12A H 0.8995 -0.0541 0.0182 0.066 Uiso 1 1 calc R
C13A C 1.0061(5) -0.0275(2) 0.0491(2) 0.0559(19) Uani 1 1 d .
H13A H 1.0572 -0.0457 0.0429 0.067 Uiso 1 1 calc R
C14A C 1.0249(4) 0.0035(2) 0.0730(2) 0.0523(18) Uani 1 1 d .
H14A H 1.0893 0.0062 0.0838 0.063 Uiso 1 1 calc R
C15A C 0.9515(4) 0.03174(19) 0.08214(19) 0.0462(17) Uani 1 1 d .
H15A H 0.9658 0.0530 0.0990 0.055 Uiso 1 1 calc R
C16A C 0.4784(4) 0.07182(15) 0.05738(15) 0.0264(12) Uani 1 1 d .
C17A C 0.4078(4) 0.04152(17) 0.05637(15) 0.0342(13) Uani 1 1 d .
H17A H 0.4292 0.0154 0.0515 0.041 Uiso 1 1 calc R
C18A C 0.3092(4) 0.04846(19) 0.06213(16) 0.0387(15) Uani 1 1 d .
H18A H 0.2630 0.0274 0.0609 0.046 Uiso 1 1 calc R
C19A C 0.2767(4) 0.08642(19) 0.06987(15) 0.0396(15) Uani 1 1 d .
H19A H 0.2083 0.0915 0.0740 0.048 Uiso 1 1 calc R
C20A C 0.3441(4) 0.11656(17) 0.07156(17) 0.0368(14) Uani 1 1 d .
H20A H 0.3221 0.1425 0.0771 0.044 Uiso 1 1 calc R
C21A C 0.4432(4) 0.10955(16) 0.06532(16) 0.0345(14) Uani 1 1 d .
H21A H 0.4887 0.1309 0.0664 0.041 Uiso 1 1 calc R
C22A C 0.3881(4) 0.03384(16) 0.17920(15) 0.0311(13) Uani 1 1 d .
C23A C 0.3880(5) -0.00422(17) 0.19373(18) 0.0463(16) Uani 1 1 d .
H23A H 0.4453 -0.0135 0.2067 0.056 Uiso 1 1 calc R
C24A C 0.3080(5) -0.0288(2) 0.1899(2) 0.0559(19) Uani 1 1 d .
H24A H 0.3101 -0.0549 0.1999 0.067 Uiso 1 1 calc R
C25A C 0.2229(5) -0.0150(2) 0.1711(2) 0.060(2) Uani 1 1 d .
H25A H 0.1666 -0.0315 0.1683 0.072 Uiso 1 1 calc R
C26A C 0.2213(5) 0.0224(2) 0.15677(19) 0.0537(19) Uani 1 1 d .
H26A H 0.1637 0.0316 0.1439 0.064 Uiso 1 1 calc R
C27A C 0.3031(4) 0.04704(19) 0.16071(17) 0.0409(15) Uani 1 1 d .
H27A H 0.3007 0.0730 0.1507 0.049 Uiso 1 1 calc R
C28A C 0.7732(4) 0.05209(16) 0.20723(16) 0.0322(13) Uani 1 1 d .
C29A C 0.8296(5) 0.0191(2) 0.2120(2) 0.059(2) Uani 1 1 d .
H29A H 0.7984 -0.0053 0.2176 0.071 Uiso 1 1 calc R
C30A C 0.9313(5) 0.0208(2) 0.2089(3) 0.077(3) Uani 1 1 d .
H30A H 0.9695 -0.0023 0.2130 0.092 Uiso 1 1 calc R
C31A C 0.9777(5) 0.0553(3) 0.2002(2) 0.072(2) Uani 1 1 d .
H31A H 1.0479 0.0560 0.1977 0.086 Uiso 1 1 calc R
C32A C 0.9224(5) 0.0895(2) 0.1950(2) 0.0563(19) Uani 1 1 d .
H32A H 0.9543 0.1136 0.1887 0.068 Uiso 1 1 calc R
C33A C 0.8186(5) 0.08801(18) 0.19919(17) 0.0412(15) Uani 1 1 d .
H33A H 0.7800 0.1112 0.1966 0.049 Uiso 1 1 calc R
C34A C 0.6745(4) -0.08832(16) 0.09889(17) 0.0366(14) Uani 1 1 d .
C35A C 0.6490(4) -0.10480(16) 0.13428(18) 0.0417(16) Uani 1 1 d .
H35A H 0.6565 -0.1325 0.1366 0.050 Uiso 1 1 calc R
C36A C 0.6139(5) -0.08514(17) 0.16662(18) 0.0423(15) Uani 1 1 d .
C37A C 0.7167(6) -0.11453(18) 0.06788(18) 0.0571(19) Uani 1 1 d .
H37A H 0.7309 -0.0988 0.0450 0.086 Uiso 1 1 calc R
H37B H 0.6684 -0.1351 0.0615 0.086 Uiso 1 1 calc R
H37C H 0.7780 -0.1268 0.0771 0.086 Uiso 1 1 calc R
C38A C 0.5901(6) -0.10853(17) 0.20271(19) 0.063(2) Uani 1 1 d .
H38A H 0.5664 -0.0906 0.2228 0.094 Uiso 1 1 calc R
H38B H 0.6500 -0.1220 0.2116 0.094 Uiso 1 1 calc R
H38C H 0.5386 -0.1280 0.1970 0.094 Uiso 1 1 calc R
RhB Rh 0.90735(3) 0.257326(11) 0.378934(13) 0.02973(10) Uani 1 1 d .
P1B P 0.88224(13) 0.20622(4) 0.34152(5) 0.0369(4) Uani 1 1 d .
P2B P 0.92601(11) 0.20559(4) 0.41520(4) 0.0299(3) Uani 1 1 d .
O1B O 0.8841(3) 0.30388(11) 0.34130(11) 0.0374(10) Uani 1 1 d .
O2B O 0.9305(3) 0.29754(10) 0.42305(12) 0.0407(11) Uani 1 1 d .
C1B C 0.7656(5) 0.1917(2) 0.3166(2) 0.0548(19) Uani 1 1 d .
H1BA H 0.7376 0.1683 0.3302 0.066 Uiso 1 1 calc R
C2B C 0.7988(5) 0.1781(2) 0.2759(2) 0.062(2) Uani 1 1 d .
H2BA H 0.7528 0.1577 0.2662 0.075 Uiso 1 1 calc R
H2BB H 0.7969 0.2007 0.2580 0.075 Uiso 1 1 calc R
C3B C 0.9011(5) 0.1619(2) 0.2776(2) 0.060(2) Uani 1 1 d .
H3BA H 0.9278 0.1582 0.2513 0.073 Uiso 1 1 calc R
H3BB H 0.9014 0.1362 0.2909 0.073 Uiso 1 1 calc R
C4B C 0.9633(5) 0.19176(18) 0.29960(17) 0.0446(16) Uani 1 1 d .
H4BA H 0.9669 0.2156 0.2828 0.054 Uiso 1 1 calc R
C5B C 0.8985(4) 0.16794(14) 0.37853(17) 0.0364(13) Uani 1 1 d .
H5BA H 0.9548 0.1500 0.3734 0.044 Uiso 1 1 calc R
H5BB H 0.8372 0.1528 0.3839 0.044 Uiso 1 1 calc R
C6B C 1.0416(4) 0.18876(16) 0.44043(16) 0.0338(14) Uani 1 1 d .
H6BA H 1.0617 0.1632 0.4285 0.041 Uiso 1 1 calc R
C7B C 1.0105(5) 0.18002(18) 0.48164(18) 0.0465(16) Uani 1 1 d .
H7BA H 1.0531 0.1592 0.4927 0.056 Uiso 1 1 calc R
H7BB H 1.0173 0.2040 0.4976 0.056 Uiso 1 1 calc R
C8B C 0.9032(5) 0.16657(17) 0.48116(17) 0.0434(16) Uani 1 1 d .
H8BA H 0.8765 0.1654 0.5076 0.052 Uiso 1 1 calc R
H8BB H 0.8977 0.1401 0.4694 0.052 Uiso 1 1 calc R
C9B C 0.8460(4) 0.19676(16) 0.45740(16) 0.0346(14) Uani 1 1 d .
H9BA H 0.8477 0.2217 0.4726 0.042 Uiso 1 1 calc R
C10B C 0.6852(5) 0.2238(2) 0.31568(19) 0.0483(17) Uani 1 1 d .
C11B C 0.6983(5) 0.2580(2) 0.2962(2) 0.0542(18) Uani 1 1 d .
H11B H 0.7623 0.2634 0.2861 0.065 Uiso 1 1 calc R
C12B C 0.6254(8) 0.2851(2) 0.2902(3) 0.088(3) Uani 1 1 d .
H12B H 0.6378 0.3082 0.2756 0.105 Uiso 1 1 calc R
C13B C 0.5328(9) 0.2780(4) 0.3058(4) 0.116(4) Uani 1 1 d .
H13B H 0.4808 0.2965 0.3022 0.139 Uiso 1 1 calc R
C14B C 0.5163(6) 0.2443(4) 0.3264(3) 0.113(4) Uani 1 1 d .
H14B H 0.4532 0.2398 0.3377 0.136 Uiso 1 1 calc R
C15B C 0.5916(6) 0.2168(3) 0.3308(2) 0.083(3) Uani 1 1 d .
H15B H 0.5790 0.1930 0.3443 0.100 Uiso 1 1 calc R
C16B C 1.0673(5) 0.1809(2) 0.30782(17) 0.0457(17) Uani 1 1 d .
C17B C 1.1432(5) 0.20778(19) 0.30575(17) 0.0476(18) Uani 1 1 d .
H17B H 1.1281 0.2341 0.2984 0.057 Uiso 1 1 calc R
C18B C 1.2407(6) 0.1982(2) 0.3139(2) 0.0574(19) Uani 1 1 d .
H18B H 1.2911 0.2177 0.3119 0.069 Uiso 1 1 calc R
C19B C 1.2647(6) 0.1607(2) 0.3248(2) 0.0599(19) Uani 1 1 d .
H19B H 1.3311 0.1539 0.3311 0.072 Uiso 1 1 calc R
C20B C 1.1910(5) 0.1331(2) 0.32649(19) 0.0562(19) Uani 1 1 d .
H20B H 1.2082 0.1070 0.3334 0.067 Uiso 1 1 calc R
C21B C 1.0918(5) 0.14152(19) 0.31865(17) 0.0498(16) Uani 1 1 d .
H21B H 1.0422 0.1217 0.3204 0.060 Uiso 1 1 calc R
C22B C 1.1298(4) 0.21656(17) 0.43689(16) 0.0347(14) Uani 1 1 d .
C23B C 1.1294(5) 0.25301(17) 0.45466(17) 0.0473(15) Uani 1 1 d .
H23B H 1.0723 0.2613 0.4685 0.057 Uiso 1 1 calc R
C24B C 1.2104(6) 0.2774(2) 0.4526(2) 0.060(2) Uani 1 1 d .
H24B H 1.2094 0.3020 0.4656 0.072 Uiso 1 1 calc R
C25B C 1.2926(6) 0.2667(3) 0.4320(2) 0.069(2) Uani 1 1 d .
H25B H 1.3482 0.2839 0.4306 0.083 Uiso 1 1 calc R
C26B C 1.2939(5) 0.2314(2) 0.4137(2) 0.065(2) Uani 1 1 d .
H26B H 1.3506 0.2238 0.3992 0.078 Uiso 1 1 calc R
C27B C 1.2123(5) 0.2063(2) 0.41596(19) 0.0546(19) Uani 1 1 d .
H27B H 1.2137 0.1818 0.4029 0.066 Uiso 1 1 calc R
C28B C 0.7384(5) 0.18916(18) 0.44893(17) 0.0394(15) Uani 1 1 d .
C29B C 0.6722(5) 0.21954(19) 0.44667(17) 0.0478(17) Uani 1 1 d .
H29B H 0.6949 0.2458 0.4503 0.057 Uiso 1 1 calc R
C30B C 0.5708(5) 0.2127(2) 0.4391(2) 0.061(2) Uani 1 1 d .
H30B H 0.5257 0.2342 0.4375 0.073 Uiso 1 1 calc R
C31B C 0.5384(5) 0.1752(2) 0.4341(2) 0.067(2) Uani 1 1 d .
H31B H 0.4703 0.1703 0.4290 0.080 Uiso 1 1 calc R
C32B C 0.6032(6) 0.1448(2) 0.4362(3) 0.082(3) Uani 1 1 d .
H32B H 0.5804 0.1186 0.4324 0.099 Uiso 1 1 calc R
C33B C 0.7006(5) 0.1515(2) 0.4439(2) 0.069(2) Uani 1 1 d .
H33B H 0.7444 0.1297 0.4458 0.082 Uiso 1 1 calc R
C34B C 0.8854(5) 0.34063(17) 0.35005(18) 0.0440(16) Uani 1 1 d .
C35B C 0.9057(5) 0.35600(17) 0.38627(18) 0.0510(18) Uani 1 1 d .
H35B H 0.9053 0.3839 0.3886 0.061 Uiso 1 1 calc R
C36B C 0.9267(5) 0.33439(19) 0.41984(19) 0.0507(18) Uani 1 1 d .
C37B C 0.8595(6) 0.36868(18) 0.3180(2) 0.070(2) Uani 1 1 d .
H37D H 0.8468 0.3537 0.2944 0.105 Uiso 1 1 calc R
H37E H 0.9149 0.3869 0.3137 0.105 Uiso 1 1 calc R
H37F H 0.8001 0.3837 0.3249 0.105 Uiso 1 1 calc R
C38B C 0.9462(8) 0.3565(2) 0.4569(2) 0.093(3) Uani 1 1 d .
H38D H 0.9595 0.3376 0.4776 0.139 Uiso 1 1 calc R
H38E H 0.8880 0.3723 0.4636 0.139 Uiso 1 1 calc R
H38F H 1.0038 0.3738 0.4536 0.139 Uiso 1 1 calc R
RhC Rh 1.17817(3) -0.008737(12) 0.373361(13) 0.03077(10) Uani 1 1 d .
P1C P 1.15690(11) -0.04470(4) 0.42438(4) 0.0288(3) Uani 1 1 d .
P2C P 1.22345(11) 0.02813(4) 0.42203(4) 0.0302(3) Uani 1 1 d .
O1C O 1.1311(3) -0.05109(11) 0.33512(11) 0.0437(11) Uani 1 1 d .
O2C O 1.2037(3) 0.02940(11) 0.32778(10) 0.0329(9) Uani 1 1 d .
C1C C 1.0390(4) -0.06773(16) 0.44263(16) 0.0360(14) Uani 1 1 d .
H1CA H 1.0242 -0.0556 0.4682 0.043 Uiso 1 1 calc R
C2C C 1.0659(5) -0.11104(18) 0.44992(19) 0.0485(17) Uani 1 1 d .
H2CA H 1.0213 -0.1224 0.4696 0.058 Uiso 1 1 calc R
H2CB H 1.0585 -0.1265 0.4260 0.058 Uiso 1 1 calc R
C3C C 1.1722(4) -0.11250(18) 0.46366(18) 0.0447(16) Uani 1 1 d .
H3CA H 1.1954 -0.1401 0.4656 0.054 Uiso 1 1 calc R
H3CB H 1.1786 -0.0999 0.4892 0.054 Uiso 1 1 calc R
C4C C 1.2324(4) -0.08977(16) 0.43320(16) 0.0346(13) Uani 1 1 d .
H4CA H 1.2305 -0.1057 0.4091 0.042 Uiso 1 1 calc R
C5C C 1.1946(4) -0.00825(16) 0.46076(15) 0.0333(13) Uani 1 1 d .
H5CA H 1.2533 -0.0163 0.4759 0.040 Uiso 1 1 calc R
H5CB H 1.1398 0.0001 0.4779 0.040 Uiso 1 1 calc R
C6C C 1.3502(5) 0.0472(2) 0.43502(17) 0.0476(17) Uani 1 1 d .
H6CA H 1.3787 0.0299 0.4555 0.057 Uiso 1 1 calc R
C7C C 1.3311(6) 0.0890(3) 0.4525(2) 0.089(3) Uani 1 1 d .
H7CA H 1.3798 0.0940 0.4732 0.106 Uiso 1 1 calc R
H7CB H 1.3410 0.1092 0.4323 0.106 Uiso 1 1 calc R
C8C C 1.2301(6) 0.0924(2) 0.4680(2) 0.067(2) Uani 1 1 d .
H8CA H 1.2130 0.1204 0.4725 0.081 Uiso 1 1 calc R
H8CB H 1.2245 0.0781 0.4927 0.081 Uiso 1 1 calc R
C9C C 1.1602(5) 0.07421(16) 0.43767(18) 0.0412(16) Uani 1 1 d .
H9CA H 1.1605 0.0924 0.4151 0.049 Uiso 1 1 calc R
C10C C 0.9478(4) -0.06254(17) 0.4179(2) 0.0406(16) Uani 1 1 d .
C11C C 0.9420(5) -0.07797(18) 0.3808(2) 0.0565(18) Uani 1 1 d .
H11C H 0.9975 -0.0913 0.3701 0.068 Uiso 1 1 calc R
C12C C 0.8576(7) -0.0741(2) 0.3598(2) 0.075(3) Uani 1 1 d .
H12C H 0.8538 -0.0862 0.3352 0.090 Uiso 1 1 calc R
C13C C 0.7781(6) -0.0533(2) 0.3731(3) 0.089(3) Uani 1 1 d .
H13C H 0.7208 -0.0499 0.3576 0.107 Uiso 1 1 calc R
C14C C 0.7824(6) -0.0374(2) 0.4095(3) 0.079(3) Uani 1 1 d .
H14C H 0.7273 -0.0233 0.4195 0.094 Uiso 1 1 calc R
C15C C 0.8670(5) -0.04202(18) 0.4311(2) 0.0536(19) Uani 1 1 d .
H15C H 0.8696 -0.0307 0.4561 0.064 Uiso 1 1 calc R
C16C C 1.3393(4) -0.08125(16) 0.44156(16) 0.0316(13) Uani 1 1 d .
C17C C 1.4014(5) -0.06958(19) 0.41199(19) 0.0496(17) Uani 1 1 d .
H17C H 1.3753 -0.0659 0.3869 0.059 Uiso 1 1 calc R
C18C C 1.5011(5) -0.0632(2) 0.4187(2) 0.064(2) Uani 1 1 d .
H18C H 1.5434 -0.0560 0.3980 0.076 Uiso 1 1 calc R
C19C C 1.5398(5) -0.0673(2) 0.4552(2) 0.064(2) Uani 1 1 d .
H19C H 1.6086 -0.0633 0.4596 0.077 Uiso 1 1 calc R
C20C C 1.4795(5) -0.0769(2) 0.4845(2) 0.062(2) Uani 1 1 d .
H20C H 1.5054 -0.0785 0.5098 0.075 Uiso 1 1 calc R
C21C C 1.3798(5) -0.08458(18) 0.47810(18) 0.0470(16) Uani 1 1 d .
H21C H 1.3387 -0.0922 0.4990 0.056 Uiso 1 1 calc R
C22C C 1.4242(4) 0.05069(18) 0.40313(18) 0.0401(15) Uani 1 1 d .
C23C C 1.4019(5) 0.0685(2) 0.3684(2) 0.073(2) Uani 1 1 d .
H23C H 1.3351 0.0758 0.3634 0.087 Uiso 1 1 calc R
C24C C 1.4731(6) 0.0762(3) 0.3410(2) 0.098(3) Uani 1 1 d .
H24C H 1.4557 0.0893 0.3179 0.117 Uiso 1 1 calc R
C25C C 1.5696(6) 0.0647(3) 0.3474(2) 0.081(3) Uani 1 1 d .
H25C H 1.6192 0.0699 0.3287 0.097 Uiso 1 1 calc R
C26C C 1.5931(5) 0.0462(2) 0.3797(2) 0.067(2) Uani 1 1 d .
H26C H 1.6596 0.0379 0.3835 0.080 Uiso 1 1 calc R
C27C C 1.5220(5) 0.03867(18) 0.4084(2) 0.0522(18) Uani 1 1 d .
H27C H 1.5407 0.0254 0.4313 0.063 Uiso 1 1 calc R
C28C C 1.0528(5) 0.06859(15) 0.44908(18) 0.0363(15) Uani 1 1 d .
C29C C 0.9800(5) 0.06803(16) 0.42119(18) 0.0421(15) Uani 1 1 d .
H29C H 0.9977 0.0721 0.3951 0.051 Uiso 1 1 calc R
C30C C 0.8809(5) 0.06156(18) 0.4307(2) 0.0527(18) Uani 1 1 d .
H30C H 0.8316 0.0615 0.4112 0.063 Uiso 1 1 calc R
C31C C 0.8547(6) 0.05531(18) 0.4681(2) 0.061(2) Uani 1 1 d .
H31C H 0.7870 0.0510 0.4744 0.074 Uiso 1 1 calc R
C32C C 0.9240(6) 0.05519(17) 0.4965(2) 0.056(2) Uani 1 1 d .
H32C H 0.9051 0.0504 0.5224 0.067 Uiso 1 1 calc R
C33C C 1.0240(5) 0.06217(16) 0.48713(18) 0.0480(17) Uani 1 1 d .
H33C H 1.0725 0.0625 0.5069 0.058 Uiso 1 1 calc R
C34C C 1.1264(5) -0.04773(18) 0.29834(17) 0.0423(15) Uani 1 1 d .
C35C C 1.1562(5) -0.01540(19) 0.27780(17) 0.0452(17) Uani 1 1 d .
H35C H 1.1510 -0.0173 0.2506 0.054 Uiso 1 1 calc R
C36C C 1.1936(4) 0.02027(18) 0.29234(16) 0.0384(15) Uani 1 1 d .
C37C C 1.0820(6) -0.0830(2) 0.27749(19) 0.069(2) Uani 1 1 d .
H37G H 1.0648 -0.1035 0.2962 0.103 Uiso 1 1 calc R
H37H H 1.1305 -0.0935 0.2592 0.103 Uiso 1 1 calc R
H37I H 1.0222 -0.0748 0.2637 0.103 Uiso 1 1 calc R
C38C C 1.2241(5) 0.05233(18) 0.26454(17) 0.0515(18) Uani 1 1 d .
H38G H 1.2492 0.0750 0.2789 0.077 Uiso 1 1 calc R
H38H H 1.1666 0.0603 0.2492 0.077 Uiso 1 1 calc R
H38I H 1.2762 0.0424 0.2475 0.077 Uiso 1 1 calc R
RhD Rh 0.24735(3) 0.250893(11) 0.122108(13) 0.03187(10) Uani 1 1 d .
P1D P 0.22922(11) 0.21130(4) 0.17076(4) 0.0265(3) Uani 1 1 d .
P2D P 0.27123(12) 0.28647(4) 0.17338(5) 0.0336(4) Uani 1 1 d .
O1D O 0.2184(3) 0.21226(11) 0.07656(11) 0.0403(11) Uani 1 1 d .
O2D O 0.2666(4) 0.29602(13) 0.08311(13) 0.0538(13) Uani 1 1 d .
C1D C 0.1129(4) 0.18441(17) 0.18592(16) 0.0344(14) Uani 1 1 d .
H1DA H 0.0826 0.1998 0.2074 0.041 Uiso 1 1 calc R
C2D C 0.1469(4) 0.14523(17) 0.20270(17) 0.0383(15) Uani 1 1 d .
H2DA H 0.1390 0.1242 0.1833 0.046 Uiso 1 1 calc R
H2DB H 0.1054 0.1384 0.2252 0.046 Uiso 1 1 calc R
C3D C 0.2557(4) 0.14794(16) 0.21491(16) 0.0335(13) Uani 1 1 d .
H3DA H 0.2622 0.1634 0.2389 0.040 Uiso 1 1 calc R
H3DB H 0.2836 0.1213 0.2193 0.040 Uiso 1 1 calc R
C4D C 0.3094(4) 0.16834(15) 0.18213(15) 0.0286(12) Uani 1 1 d .
H4DA H 0.3048 0.1502 0.1596 0.034 Uiso 1 1 calc R
C5D C 0.2527(4) 0.24753(14) 0.20970(14) 0.0280(11) Uani 1 1 d .
H5DA H 0.1947 0.2521 0.2266 0.034 Uiso 1 1 calc R
H5DB H 0.3127 0.2417 0.2251 0.034 Uiso 1 1 calc R
C6D C 0.3896(5) 0.31296(17) 0.18718(18) 0.0450(16) Uani 1 1 d .
H6DA H 0.4162 0.2998 0.2107 0.054 Uiso 1 1 calc R
C7D C 0.3557(5) 0.3537(2) 0.1988(2) 0.061(2) Uani 1 1 d .
H7DA H 0.3568 0.3713 0.1762 0.073 Uiso 1 1 calc R
H7DB H 0.4015 0.3645 0.2183 0.073 Uiso 1 1 calc R
C8D C 0.2504(6) 0.35181(18) 0.2153(2) 0.058(2) Uani 1 1 d .
H8DA H 0.2504 0.3384 0.2405 0.069 Uiso 1 1 calc R
H8DB H 0.2231 0.3787 0.2186 0.069 Uiso 1 1 calc R
C9D C 0.1894(5) 0.32886(16) 0.18650(18) 0.0420(16) Uani 1 1 d .
H9DA H 0.1850 0.3458 0.1630 0.050 Uiso 1 1 calc R
C10D C 0.0351(4) 0.18027(17) 0.15535(17) 0.0343(14) Uani 1 1 d .
C11D C 0.0542(5) 0.15948(18) 0.1220(2) 0.0525(16) Uani 1 1 d .
H11D H 0.1190 0.1494 0.1175 0.063 Uiso 1 1 calc R
C12D C -0.0199(7) 0.1530(2) 0.0948(2) 0.073(2) Uani 1 1 d .
H12D H -0.0060 0.1376 0.0727 0.088 Uiso 1 1 calc R
C13D C -0.1137(6) 0.1689(2) 0.0998(3) 0.075(3) Uani 1 1 d .
H13D H -0.1644 0.1642 0.0814 0.090 Uiso 1 1 calc R
C14D C -0.1321(5) 0.1910(2) 0.1312(3) 0.078(3) Uani 1 1 d .
H14D H -0.1955 0.2028 0.1341 0.094 Uiso 1 1 calc R
C15D C -0.0590(5) 0.1969(2) 0.1597(2) 0.0546(19) Uani 1 1 d .
H15D H -0.0739 0.2121 0.1819 0.066 Uiso 1 1 calc R
C16D C 0.4175(4) 0.17726(15) 0.18742(15) 0.0278(12) Uani 1 1 d .
C17D C 0.4806(4) 0.17725(17) 0.15616(17) 0.0355(14) Uani 1 1 d .
H17D H 0.4547 0.1717 0.1314 0.043 Uiso 1 1 calc R
C18D C 0.5826(5) 0.18528(17) 0.16028(19) 0.0438(16) Uani 1 1 d .
H18D H 0.6248 0.1851 0.1384 0.053 Uiso 1 1 calc R
C19D C 0.6207(5) 0.19334(19) 0.1961(2) 0.0489(17) Uani 1 1 d .
H19D H 0.6893 0.1988 0.1993 0.059 Uiso 1 1 calc R
C20D C 0.5574(5) 0.19333(19) 0.22738(18) 0.0482(17) Uani 1 1 d .
H20D H 0.5837 0.1986 0.2522 0.058 Uiso 1 1 calc R
C21D C 0.4575(4) 0.18590(16) 0.22379(17) 0.0390(15) Uani 1 1 d .
H21D H 0.4157 0.1866 0.2458 0.047 Uiso 1 1 calc R
C22D C 0.4695(6) 0.31190(19) 0.1574(2) 0.0537(19) Uani 1 1 d .
C23D C 0.4595(5) 0.33243(19) 0.1230(2) 0.0604(18) Uani 1 1 d .
H23D H 0.4001 0.3466 0.1181 0.072 Uiso 1 1 calc R
C24D C 0.5345(8) 0.3327(3) 0.0956(2) 0.081(3) Uani 1 1 d .
H24D H 0.5273 0.3475 0.0726 0.097 Uiso 1 1 calc R
C25D C 0.6198(8) 0.3112(3) 0.1022(3) 0.096(3) Uani 1 1 d .
H25D H 0.6715 0.3117 0.0837 0.115 Uiso 1 1 calc R
C26D C 0.6314(6) 0.2893(3) 0.1347(3) 0.093(3) Uani 1 1 d .
H26D H 0.6900 0.2743 0.1385 0.112 Uiso 1 1 calc R
C27D C 0.5560(6) 0.2892(2) 0.1629(3) 0.070(2) Uani 1 1 d .
H27D H 0.5634 0.2738 0.1855 0.084 Uiso 1 1 calc R
C28D C 0.0858(5) 0.31779(17) 0.19639(18) 0.0406(15) Uani 1 1 d .
C29D C 0.0155(6) 0.3144(2) 0.1681(2) 0.060(2) Uani 1 1 d .
H29D H 0.0342 0.3192 0.1422 0.072 Uiso 1 1 calc R
C30D C -0.0823(6) 0.3044(2) 0.1761(3) 0.077(3) Uani 1 1 d .
H30D H -0.1297 0.3026 0.1560 0.093 Uiso 1 1 calc R
C31D C -0.1094(6) 0.2970(2) 0.2135(2) 0.071(2) Uani 1 1 d .
H31D H -0.1756 0.2894 0.2192 0.085 Uiso 1 1 calc R
C32D C -0.0435(6) 0.3006(2) 0.2418(2) 0.059(2) Uani 1 1 d .
H32D H -0.0636 0.2956 0.2675 0.071 Uiso 1 1 calc R
C33D C 0.0547(5) 0.31140(18) 0.2344(2) 0.0525(18) Uani 1 1 d .
H33D H 0.1003 0.3144 0.2550 0.063 Uiso 1 1 calc R
C34D C 0.2132(5) 0.22210(19) 0.04129(18) 0.0459(17) Uani 1 1 d .
C35D C 0.2358(5) 0.2589(2) 0.02590(18) 0.0564(19) Uani 1 1 d .
H35D H 0.2330 0.2612 -0.0013 0.068 Uiso 1 1 calc R
C36D C 0.2619(6) 0.2925(2) 0.0462(2) 0.064(2) Uani 1 1 d .
C37D C 0.1767(6) 0.1897(2) 0.01537(18) 0.067(2) Uani 1 1 d .
H37J H 0.1641 0.1659 0.0306 0.101 Uiso 1 1 calc R
H37K H 0.2271 0.1839 -0.0041 0.101 Uiso 1 1 calc R
H37L H 0.1152 0.1980 0.0028 0.101 Uiso 1 1 calc R
C38D C 0.2846(8) 0.3301(2) 0.0251(2) 0.100(3) Uani 1 1 d .
H38J H 0.3013 0.3508 0.0436 0.150 Uiso 1 1 calc R
H38K H 0.2264 0.3381 0.0101 0.150 Uiso 1 1 calc R
H38L H 0.3408 0.3258 0.0077 0.150 Uiso 1 1 calc R
N1 N 0.8181(6) 0.0785(2) 0.3299(3) 0.104(3) Uani 1 1 d .
N2 N 0.2493(5) -0.0575(2) 0.0670(2) 0.081(2) Uani 1 1 d .
N3 N 0.5053(6) 0.3278(3) 0.4223(3) 0.113(3) Uani 1 1 d .
N4 N 0.2796(5) 0.29797(19) 0.3072(2) 0.074(2) Uani 1 1 d .
N5 N -0.1583(8) 0.2918(3) 0.0696(4) 0.186(6) Uani 1 1 d .
N6 N 0.3514(10) -0.1167(4) 0.2497(3) 0.157(5) Uani 1 1 d .
N7 N 0.6385(6) 0.19677(19) 0.0627(2) 0.077(2) Uani 1 1 d .
N8 N 0.6103(14) -0.0351(5) 0.2932(5) 0.263(10) Uani 1 1 d .
N9 N 1.1183(7) 0.4057(3) 0.2949(3) 0.112(3) Uani 1 1 d .
C39 C 0.8649(6) 0.0517(3) 0.3240(2) 0.063(2) Uani 1 1 d .
C40 C 0.9260(7) 0.0182(3) 0.3171(3) 0.107(3) Uani 1 1 d .
H40A H 0.9840 0.0260 0.3020 0.160 Uiso 1 1 d R
H40B H 0.8881 -0.0017 0.3030 0.160 Uiso 1 1 d R
H40C H 0.9478 0.0071 0.3418 0.160 Uiso 1 1 d R
C41 C 0.3191(6) -0.0625(2) 0.0841(2) 0.0523(18) Uani 1 1 d .
C42 C 0.4107(6) -0.0682(2) 0.1049(2) 0.082(3) Uani 1 1 d .
H42A H 0.4610 -0.0791 0.0876 0.123 Uiso 1 1 d R
H42B H 0.3995 -0.0865 0.1263 0.123 Uiso 1 1 d R
H42C H 0.4338 -0.0429 0.1150 0.123 Uiso 1 1 d R
C43 C 0.5804(6) 0.3200(3) 0.4079(2) 0.073(2) Uani 1 1 d .
C44 C 0.6685(6) 0.3129(3) 0.3884(3) 0.110(3) Uani 1 1 d .
H44A H 0.6569 0.3148 0.3606 0.164 Uiso 1 1 d R
H44B H 0.6925 0.2864 0.3946 0.164 Uiso 1 1 d R
H44C H 0.7183 0.3323 0.3961 0.164 Uiso 1 1 d R
C45 C 0.2178(6) 0.30273(19) 0.3284(2) 0.0487(17) Uani 1 1 d .
C46 C 0.1361(5) 0.3092(2) 0.3559(2) 0.068(2) Uani 1 1 d .
H46A H 0.1134 0.3365 0.3541 0.102 Uiso 1 1 d R
H46B H 0.1595 0.3038 0.3820 0.102 Uiso 1 1 d R
H46C H 0.0810 0.2914 0.3497 0.102 Uiso 1 1 d R
C47 C -0.0834(8) 0.2775(3) 0.0690(3) 0.096(3) Uani 1 1 d .
C48 C 0.0088(7) 0.2606(3) 0.0706(3) 0.121(4) Uani 1 1 d .
H48A H 0.0483 0.2735 0.0906 0.182 Uiso 1 1 d R
H48B H 0.0419 0.2635 0.0457 0.182 Uiso 1 1 d R
H48C H 0.0021 0.2325 0.0767 0.182 Uiso 1 1 d R
C49 C 0.3354(11) -0.1173(4) 0.2824(5) 0.133(5) Uani 1 1 d .
C50 C 0.3139(13) -0.1180(5) 0.3243(3) 0.260(12) Uani 1 1 d .
H50A H 0.2500 -0.1051 0.3291 0.390 Uiso 1 1 d R
H50B H 0.3663 -0.1040 0.3382 0.390 Uiso 1 1 d R
H50C H 0.3108 -0.1454 0.3332 0.390 Uiso 1 1 d R
C51 C 0.5656(7) 0.2136(2) 0.0602(2) 0.065(2) Uani 1 1 d .
C52 C 0.4743(6) 0.2349(2) 0.0592(3) 0.090(3) Uani 1 1 d .
H52A H 0.4214 0.2186 0.0702 0.136 Uiso 1 1 d R
H52B H 0.4579 0.2414 0.0326 0.136 Uiso 1 1 d R
H52C H 0.4809 0.2591 0.0742 0.136 Uiso 1 1 d R
C53 C 0.5327(16) -0.0280(4) 0.2984(4) 0.154(7) Uani 1 1 d .
C54 C 0.4265(11) -0.0213(5) 0.3091(4) 0.186(7) Uani 1 1 d .
H54A H 0.3929 -0.0467 0.3118 0.278 Uiso 1 1 d R
H54B H 0.3939 -0.0058 0.2891 0.278 Uiso 1 1 d R
H54C H 0.4234 -0.0070 0.3336 0.278 Uiso 1 1 d R
C55 C 1.1148(6) 0.4220(2) 0.3233(3) 0.064(2) Uani 1 1 d .
C56 C 1.1124(6) 0.4433(2) 0.3583(2) 0.075(2) Uani 1 1 d .
H56A H 1.1793 0.4526 0.3645 0.112 Uiso 1 1 d R
H56B H 1.0886 0.4260 0.3789 0.112 Uiso 1 1 d R
H56C H 1.0677 0.4659 0.3557 0.112 Uiso 1 1 d R

loop_
_atom_site_aniso_label
_atom_site_aniso_U_11
_atom_site_aniso_U_22
_atom_site_aniso_U_33
_atom_site_aniso_U_23
_atom_site_aniso_U_13
_atom_site_aniso_U_12
RhA 0.0297(2) 0.02441(19) 0.0246(2) 0.0014(2) -0.00088(19) 0.00109(17)
P1A 0.0285(8) 0.0283(8) 0.0188(8) -0.0013(6) 0.0004(6) 0.0005(6)
P2A 0.0267(7) 0.0282(7) 0.0228(7) 0.0007(6) 0.0019(6) 0.0010(6)
O1A 0.038(2) 0.032(2) 0.037(2) 0.0056(18) -0.0033(19) 0.0036(18)
O2A 0.041(2) 0.027(2) 0.035(2) 0.0045(17) -0.0014(19) 0.0039(19)
C1A 0.029(3) 0.028(3) 0.040(4) -0.001(3) 0.006(3) 0.000(2)
C2A 0.029(3) 0.056(4) 0.044(4) 0.014(3) 0.010(3) 0.008(3)
C3A 0.036(4) 0.041(3) 0.036(4) 0.012(3) 0.007(3) 0.008(3)
C4A 0.033(3) 0.027(3) 0.028(3) 0.003(2) 0.001(3) 0.006(3)
C5A 0.039(3) 0.026(3) 0.025(3) -0.003(2) 0.004(3) 0.001(2)
C6A 0.030(3) 0.028(3) 0.033(3) -0.003(3) 0.006(3) 0.002(2)
C7A 0.036(3) 0.054(4) 0.035(4) -0.009(3) 0.009(3) -0.001(3)
C8A 0.037(4) 0.042(3) 0.039(4) -0.012(3) 0.005(3) -0.005(3)
C9A 0.040(3) 0.035(3) 0.017(3) 0.004(2) -0.002(2) -0.003(3)
C10A 0.023(3) 0.034(3) 0.034(3) 0.006(3) 0.007(2) 0.000(2)
C11A 0.034(3) 0.045(4) 0.052(4) -0.006(3) 0.000(3) 0.004(3)
C12A 0.057(5) 0.043(4) 0.065(5) -0.021(3) 0.003(4) 0.003(4)
C13A 0.037(4) 0.051(4) 0.080(6) 0.003(4) 0.013(4) 0.007(3)
C14A 0.023(3) 0.067(5) 0.067(5) 0.005(4) 0.000(3) 0.006(3)
C15A 0.025(3) 0.054(4) 0.060(5) -0.005(4) -0.006(3) 0.000(3)
C16A 0.033(3) 0.029(3) 0.018(3) 0.003(2) -0.002(2) -0.002(2)
C17A 0.038(3) 0.038(3) 0.027(3) -0.004(3) -0.001(3) 0.002(3)
C18A 0.037(4) 0.053(4) 0.026(3) -0.001(3) -0.001(3) -0.013(3)
C19A 0.035(3) 0.066(4) 0.018(3) 0.002(3) 0.000(2) 0.005(3)
C20A 0.034(3) 0.041(3) 0.036(4) -0.001(3) -0.003(3) 0.011(3)
C21A 0.037(3) 0.036(3) 0.030(3) 0.004(3) -0.004(3) 0.003(3)
C22A 0.029(3) 0.040(3) 0.025(3) -0.003(3) 0.008(2) -0.007(3)
C23A 0.040(4) 0.037(3) 0.062(4) -0.002(3) 0.008(3) 0.001(3)
C24A 0.060(5) 0.046(4) 0.062(5) -0.009(4) 0.012(4) -0.017(4)
C25A 0.044(4) 0.077(6) 0.058(5) -0.025(4) 0.011(3) -0.018(4)
C26A 0.034(4) 0.085(5) 0.041(4) -0.018(4) -0.002(3) -0.009(4)
C27A 0.044(4) 0.047(4) 0.031(4) 0.001(3) 0.008(3) -0.002(3)
C28A 0.031(3) 0.034(3) 0.032(3) -0.011(3) -0.001(3) 0.002(3)
C29A 0.043(4) 0.052(4) 0.082(6) 0.003(4) -0.012(4) -0.005(4)
C30A 0.041(5) 0.070(6) 0.119(8) -0.014(5) -0.013(5) 0.011(4)
C31A 0.030(4) 0.106(7) 0.079(6) -0.017(5) 0.002(4) -0.006(4)
C32A 0.045(4) 0.053(4) 0.070(5) -0.005(4) -0.003(4) -0.010(4)
C33A 0.039(4) 0.041(4) 0.043(4) -0.006(3) -0.005(3) 0.004(3)
C34A 0.041(4) 0.030(3) 0.039(4) -0.002(3) -0.008(3) 0.006(3)
C35A 0.052(4) 0.026(3) 0.047(4) 0.002(3) -0.005(3) 0.001(3)
C36A 0.045(4) 0.038(4) 0.044(4) 0.010(3) -0.006(3) -0.001(3)
C37A 0.086(5) 0.040(4) 0.045(4) -0.003(3) -0.013(4) 0.012(4)
C38A 0.099(6) 0.033(4) 0.056(5) 0.025(3) 0.017(4) 0.006(4)
RhB 0.0349(2) 0.0248(2) 0.0295(2) 0.0013(2) 0.0006(2) 0.00003(17)
P1B 0.0434(10) 0.0315(8) 0.0359(9) 0.0020(7) -0.0124(8) -0.0037(7)
P2B 0.0363(9) 0.0259(8) 0.0274(8) 0.0001(6) 0.0027(7) -0.0013(7)
O1B 0.041(3) 0.033(2) 0.039(2) 0.0031(18) 0.002(2) 0.0035(19)
O2B 0.059(3) 0.020(2) 0.043(3) -0.0042(18) 0.003(2) -0.0020(19)
C1B 0.043(4) 0.057(4) 0.063(5) -0.004(4) -0.019(4) 0.002(4)
C2B 0.055(5) 0.071(5) 0.061(5) -0.028(4) -0.024(4) 0.012(4)
C3B 0.056(5) 0.069(5) 0.057(5) -0.015(4) -0.018(4) 0.013(4)
C4B 0.070(5) 0.039(4) 0.024(3) -0.003(3) -0.008(3) -0.006(3)
C5B 0.044(3) 0.027(3) 0.038(3) -0.002(3) 0.002(3) -0.003(2)
C6B 0.045(4) 0.025(3) 0.031(3) 0.000(3) 0.002(3) 0.000(3)
C7B 0.059(4) 0.044(4) 0.037(4) 0.012(3) -0.002(3) 0.000(3)
C8B 0.061(4) 0.037(3) 0.033(4) 0.008(3) 0.008(3) -0.006(3)
C9B 0.044(4) 0.027(3) 0.033(3) 0.009(3) 0.010(3) 0.002(3)
C10B 0.032(4) 0.064(5) 0.050(4) -0.005(4) -0.008(3) -0.007(3)
C11B 0.043(4) 0.047(4) 0.073(5) 0.001(4) -0.002(3) 0.007(3)
C12B 0.092(7) 0.071(6) 0.101(7) 0.007(5) -0.030(6) 0.018(5)
C13B 0.078(8) 0.138(11) 0.133(11) -0.047(9) -0.032(8) 0.054(8)
C14B 0.032(5) 0.162(11) 0.145(11) -0.076(9) 0.014(6) 0.005(7)
C15B 0.050(5) 0.123(8) 0.076(6) -0.021(6) 0.014(5) -0.032(5)
C16B 0.059(5) 0.056(4) 0.023(3) -0.008(3) -0.005(3) 0.015(4)
C17B 0.073(5) 0.037(4) 0.033(4) -0.002(3) 0.008(3) -0.009(4)
C18B 0.048(5) 0.078(5) 0.047(5) -0.013(4) -0.001(4) -0.007(4)
C19B 0.053(5) 0.080(5) 0.047(5) -0.014(4) 0.004(4) 0.008(4)
C20B 0.066(5) 0.058(4) 0.045(4) -0.015(3) -0.010(4) 0.028(4)
C21B 0.054(4) 0.060(4) 0.035(4) -0.001(3) 0.002(3) 0.001(4)
C22B 0.031(3) 0.045(4) 0.029(3) 0.005(3) -0.004(3) 0.003(3)
C23B 0.059(4) 0.045(4) 0.038(4) -0.004(3) -0.002(3) -0.010(4)
C24B 0.077(6) 0.054(4) 0.047(5) 0.001(4) -0.014(4) -0.017(4)
C25B 0.049(5) 0.091(6) 0.067(6) 0.018(5) -0.006(4) -0.026(4)
C26B 0.037(4) 0.083(6) 0.075(6) 0.008(5) 0.008(4) -0.002(4)
C27B 0.041(4) 0.080(5) 0.043(4) -0.005(4) -0.009(3) 0.008(4)
C28B 0.046(4) 0.041(4) 0.032(4) 0.005(3) 0.014(3) -0.001(3)
C29B 0.065(5) 0.042(4) 0.036(4) 0.001(3) 0.006(3) 0.000(4)
C30B 0.052(5) 0.062(5) 0.070(5) -0.004(4) 0.014(4) 0.013(4)
C31B 0.035(4) 0.075(6) 0.091(6) -0.005(5) 0.014(4) -0.013(4)
C32B 0.058(5) 0.041(4) 0.148(9) -0.008(5) 0.018(5) -0.014(4)
C33B 0.042(4) 0.033(4) 0.131(8) -0.001(4) 0.016(5) -0.002(3)
C34B 0.055(4) 0.034(3) 0.043(4) 0.009(3) 0.008(3) 0.005(3)
C35B 0.076(5) 0.029(3) 0.048(4) -0.006(3) 0.002(4) 0.000(3)
C36B 0.067(5) 0.045(4) 0.039(4) -0.001(3) 0.003(3) -0.005(4)
C37B 0.103(7) 0.036(4) 0.071(5) 0.015(4) 0.008(5) 0.024(4)
C38B 0.178(10) 0.035(4) 0.065(6) -0.027(4) -0.002(6) 0.005(5)
RhC 0.0374(2) 0.0350(2) 0.0199(2) 0.0013(2) -0.0005(2) 0.00452(19)
P1C 0.0341(9) 0.0306(8) 0.0216(8) 0.0001(6) 0.0006(6) 0.0051(7)
P2C 0.0315(8) 0.0389(9) 0.0203(8) 0.0019(6) 0.0013(6) 0.0013(7)
O1C 0.071(3) 0.032(2) 0.028(2) 0.0007(19) -0.003(2) -0.002(2)
O2C 0.044(2) 0.032(2) 0.023(2) 0.0015(17) -0.0031(18) 0.0050(18)
C1C 0.041(4) 0.042(4) 0.025(3) 0.003(3) 0.008(3) 0.002(3)
C2C 0.046(4) 0.050(4) 0.050(4) 0.014(3) -0.003(3) -0.004(3)
C3C 0.041(4) 0.048(4) 0.045(4) 0.021(3) -0.006(3) 0.002(3)
C4C 0.037(3) 0.037(3) 0.030(3) -0.002(3) -0.002(3) 0.003(3)
C5C 0.035(3) 0.038(3) 0.028(3) 0.002(3) 0.002(2) 0.009(3)
C6C 0.045(4) 0.072(5) 0.026(4) -0.003(3) -0.009(3) -0.009(3)
C7C 0.062(5) 0.132(8) 0.072(6) -0.072(6) 0.026(4) -0.043(5)
C8C 0.067(5) 0.056(5) 0.079(6) -0.027(4) -0.003(4) -0.005(4)
C9C 0.058(4) 0.029(3) 0.037(4) -0.001(3) -0.009(3) -0.001(3)
C10C 0.035(4) 0.030(3) 0.057(5) 0.001(3) -0.006(3) -0.003(3)
C11C 0.065(5) 0.050(4) 0.055(5) 0.000(4) -0.019(4) 0.000(3)
C12C 0.086(6) 0.061(5) 0.078(6) 0.005(4) -0.038(5) -0.021(5)
C13C 0.051(5) 0.080(6) 0.137(9) 0.045(7) -0.047(6) -0.023(4)
C14C 0.039(5) 0.074(6) 0.123(9) 0.026(6) -0.005(5) 0.002(4)
C15C 0.037(4) 0.043(4) 0.081(6) 0.010(4) 0.003(4) 0.001(3)
C16C 0.038(3) 0.030(3) 0.027(3) -0.004(2) -0.003(3) 0.005(3)
C17C 0.043(4) 0.066(4) 0.039(4) 0.005(3) -0.004(3) 0.004(3)
C18C 0.040(4) 0.095(6) 0.056(5) 0.021(4) -0.002(4) -0.006(4)
C19C 0.041(4) 0.080(5) 0.071(6) 0.024(4) -0.023(4) -0.004(4)
C20C 0.056(5) 0.089(6) 0.042(4) 0.000(4) -0.016(4) 0.002(4)
C21C 0.044(4) 0.057(4) 0.040(4) 0.001(3) -0.006(3) 0.005(3)
C22C 0.028(3) 0.053(4) 0.038(4) -0.004(3) 0.001(3) -0.004(3)
C23C 0.035(4) 0.141(7) 0.043(5) 0.012(5) 0.001(4) 0.009(4)
C24C 0.054(5) 0.204(11) 0.035(5) 0.024(6) 0.001(4) 0.008(6)
C25C 0.053(5) 0.131(8) 0.057(6) 0.002(5) 0.014(4) -0.017(5)
C26C 0.032(4) 0.084(5) 0.084(6) 0.000(5) 0.000(4) 0.009(4)
C27C 0.044(4) 0.050(4) 0.062(5) 0.007(4) 0.001(4) 0.005(3)
C28C 0.051(4) 0.017(3) 0.041(4) -0.002(3) 0.008(3) 0.009(3)
C29C 0.061(4) 0.035(3) 0.030(4) -0.002(3) 0.008(3) 0.006(3)
C30C 0.051(5) 0.038(4) 0.069(5) 0.005(3) 0.004(4) 0.000(3)
C31C 0.068(5) 0.038(4) 0.078(6) 0.009(4) 0.028(5) 0.009(4)
C32C 0.078(5) 0.040(4) 0.050(5) 0.006(3) 0.036(4) 0.021(4)
C33C 0.081(5) 0.026(3) 0.037(4) 0.000(3) 0.007(4) 0.014(3)
C34C 0.059(4) 0.038(4) 0.030(4) -0.005(3) -0.007(3) 0.005(3)
C35C 0.055(4) 0.062(5) 0.018(3) -0.004(3) -0.004(3) 0.004(3)
C36C 0.042(4) 0.051(4) 0.022(3) 0.006(3) 0.000(3) 0.010(3)
C37C 0.111(7) 0.060(5) 0.035(4) -0.012(4) -0.013(4) -0.016(5)
C38C 0.075(5) 0.059(4) 0.021(3) 0.007(3) 0.014(3) -0.003(4)
RhD 0.0402(2) 0.0320(2) 0.0235(2) 0.0024(2) -0.00061(19) 0.00405(19)
P1D 0.0297(8) 0.0298(8) 0.0201(8) -0.0003(6) -0.0003(6) 0.0002(7)
P2D 0.0414(9) 0.0311(8) 0.0281(9) 0.0026(7) -0.0032(7) -0.0056(7)
O1D 0.060(3) 0.037(2) 0.024(2) 0.0008(19) -0.007(2) 0.007(2)
O2D 0.079(4) 0.048(3) 0.034(3) 0.013(2) -0.012(3) -0.001(3)
C1D 0.033(3) 0.047(4) 0.024(3) -0.002(3) 0.001(3) -0.002(3)
C2D 0.032(3) 0.046(4) 0.037(4) 0.010(3) 0.003(3) -0.007(3)
C3D 0.037(3) 0.035(3) 0.028(3) 0.013(2) 0.001(3) -0.005(3)
C4D 0.028(3) 0.032(3) 0.026(3) -0.001(2) 0.004(2) -0.001(2)
C5D 0.033(3) 0.025(3) 0.026(3) 0.000(2) 0.000(2) -0.002(3)
C6D 0.058(5) 0.040(4) 0.037(4) 0.007(3) -0.005(3) -0.013(3)
C7D 0.078(6) 0.062(5) 0.043(4) -0.022(4) 0.001(4) -0.032(4)
C8D 0.081(6) 0.038(4) 0.054(5) -0.013(3) 0.009(4) -0.012(4)
C9D 0.065(5) 0.028(3) 0.033(4) -0.010(3) 0.001(3) 0.001(3)
C10D 0.032(3) 0.034(3) 0.037(4) -0.005(3) -0.004(3) -0.004(3)
C11D 0.045(4) 0.061(4) 0.052(4) -0.004(4) -0.003(4) -0.005(3)
C12D 0.091(7) 0.067(5) 0.061(5) -0.008(4) -0.030(5) -0.009(5)
C13D 0.059(6) 0.080(6) 0.087(7) 0.006(5) -0.036(5) -0.013(5)
C14D 0.033(4) 0.090(6) 0.112(8) 0.022(6) -0.021(5) -0.005(4)
C15D 0.032(4) 0.058(4) 0.073(5) 0.003(4) 0.002(4) 0.002(3)
C16D 0.035(3) 0.023(3) 0.025(3) 0.003(2) -0.001(3) -0.003(2)
C17D 0.035(3) 0.046(4) 0.025(3) 0.003(3) 0.001(3) -0.002(3)
C18D 0.035(4) 0.046(4) 0.050(4) -0.002(3) 0.010(3) -0.006(3)
C19D 0.029(4) 0.058(4) 0.060(5) 0.005(4) -0.011(3) -0.008(3)
C20D 0.039(4) 0.074(5) 0.032(4) 0.004(3) -0.014(3) -0.009(3)
C21D 0.044(4) 0.046(4) 0.027(3) -0.005(3) 0.000(3) 0.002(3)
C22D 0.058(5) 0.035(4) 0.068(5) -0.003(4) -0.001(4) -0.011(3)
C23D 0.069(5) 0.059(4) 0.053(5) 0.003(4) 0.001(4) -0.020(4)
C24D 0.100(7) 0.093(7) 0.049(5) -0.005(5) 0.021(5) -0.044(6)
C25D 0.100(8) 0.101(8) 0.087(8) -0.011(6) 0.037(7) -0.039(7)
C26D 0.059(5) 0.100(7) 0.122(9) -0.019(7) 0.022(6) -0.008(5)
C27D 0.058(5) 0.067(5) 0.084(6) 0.006(5) 0.007(5) -0.012(4)
C28D 0.052(4) 0.035(3) 0.034(4) -0.006(3) -0.001(3) 0.015(3)
C29D 0.072(6) 0.067(5) 0.042(5) -0.008(4) 0.008(4) 0.004(4)
C30D 0.056(5) 0.110(7) 0.066(6) -0.009(5) 0.001(5) 0.021(5)
C31D 0.061(5) 0.080(6) 0.072(6) 0.001(5) 0.010(5) 0.013(4)
C32D 0.073(6) 0.052(4) 0.053(5) -0.007(4) 0.014(4) 0.022(4)
C33D 0.059(5) 0.050(4) 0.049(4) 0.000(3) 0.007(4) 0.010(3)
C34D 0.059(4) 0.051(4) 0.028(4) -0.003(3) -0.005(3) 0.016(3)
C35D 0.082(5) 0.064(5) 0.024(3) 0.016(3) -0.010(3) 0.015(4)
C36D 0.080(6) 0.048(4) 0.063(5) 0.024(4) -0.027(4) -0.005(4)
C37D 0.113(7) 0.064(5) 0.024(4) -0.016(3) -0.013(4) 0.022(4)
C38D 0.156(10) 0.081(6) 0.062(6) 0.050(5) -0.027(6) -0.024(6)
N1 0.088(6) 0.084(6) 0.139(8) -0.004(6) 0.020(6) 0.001(5)
N2 0.057(4) 0.103(5) 0.084(5) -0.015(4) -0.017(4) 0.004(4)
N3 0.090(7) 0.135(7) 0.115(7) 0.026(6) 0.020(6) 0.025(5)
N4 0.065(5) 0.073(5) 0.083(5) -0.001(4) 0.015(4) -0.018(4)
N5 0.090(8) 0.194(11) 0.273(15) 0.059(11) -0.026(9) 0.052(8)
N6 0.149(10) 0.174(11) 0.148(11) -0.054(10) 0.011(9) -0.009(8)
N7 0.086(6) 0.062(4) 0.082(5) 0.008(4) 0.020(4) 0.012(4)
N8 0.25(2) 0.266(18) 0.270(19) -0.134(14) -0.106(16) 0.150(15)
N9 0.106(7) 0.125(7) 0.105(7) -0.042(6) -0.017(6) 0.005(5)
C39 0.058(5) 0.071(6) 0.060(5) 0.003(4) 0.005(4) -0.005(4)
C40 0.121(9) 0.088(7) 0.112(8) 0.011(6) 0.033(7) 0.018(6)
C41 0.045(4) 0.057(4) 0.056(5) -0.007(4) 0.005(4) -0.005(4)
C42 0.051(5) 0.117(7) 0.079(6) -0.021(5) -0.015(5) 0.004(5)
C43 0.055(5) 0.104(7) 0.061(5) 0.006(5) 0.013(4) 0.012(5)
C44 0.068(6) 0.151(9) 0.110(9) -0.005(7) 0.030(6) 0.017(6)
C45 0.053(5) 0.045(4) 0.048(5) 0.000(3) -0.011(4) -0.007(3)
C46 0.055(5) 0.083(5) 0.067(5) 0.001(4) 0.006(4) -0.003(4)
C47 0.085(7) 0.082(7) 0.120(9) 0.021(6) -0.044(7) 0.006(6)
C48 0.085(7) 0.125(9) 0.154(11) -0.023(8) -0.002(7) 0.017(7)
C49 0.132(11) 0.113(9) 0.153(13) -0.043(11) -0.027(11) 0.030(8)
C50 0.32(2) 0.37(2) 0.091(10) -0.096(13) -0.098(13) 0.24(2)
C51 0.066(6) 0.059(5) 0.071(6) 0.006(4) 0.015(4) -0.003(4)
C52 0.078(6) 0.081(6) 0.112(8) 0.009(6) -0.001(6) 0.012(5)
C53 0.222(19) 0.130(11) 0.110(11) -0.009(8) -0.056(12) 0.093(13)
C54 0.143(13) 0.266(18) 0.148(13) 0.005(12) 0.054(11) -0.040(13)
C55 0.064(5) 0.056(5) 0.072(6) -0.010(4) -0.005(5) 0.003(4)
C56 0.073(6) 0.085(6) 0.068(6) -0.017(4) -0.005(4) 0.017(5)

loop_
_atom_type_symbol
_atom_type_description
_atom_type_scat_dispersion_real
_atom_type_scat_dispersion_imag
_atom_type_scat_source
C C 0.0033 0.0016 'International Tables Vol C Tables 4.2.6.8 and 6.1.1.4'
H H 0.0000 0.0000 'International Tables Vol C Tables 4.2.6.8 and 6.1.1.4'
N N 0.0061 0.0033 'International Tables Vol C Tables 4.2.6.8 and 6.1.1.4'
O O 0.0106 0.0060 'International Tables Vol C Tables 4.2.6.8 and 6.1.1.4'
P P 0.1023 0.0942 'International Tables Vol C Tables 4.2.6.8 and 6.1.1.4'
Rh Rh -1.1178 0.9187 'International Tables Vol C Tables 4.2.6.8 and 6.1.1.4'

loop_
_geom_angle_atom_site_label_1
_geom_angle_atom_site_label_2
_geom_angle_atom_site_label_3
_geom_angle
O2A RhA O1A 90.15(14)
O2A RhA P2A 94.63(11)
O1A RhA P2A 174.01(11)
O2A RhA P1A 168.10(11)
O1A RhA P1A 100.87(11)
P2A RhA P1A 74.10(5)
C5A P1A C4A 104.9(2)
C5A P1A C1A 104.5(2)
C4A P1A C1A 93.4(3)
C5A P1A RhA 97.07(16)
C4A P1A RhA 126.32(18)
C1A P1A RhA 127.56(18)
C5A P1A P2A 44.28(16)
C4A P1A P2A 125.74(18)
C1A P1A P2A 131.7(2)
RhA P1A P2A 52.92(4)
C5A P2A C9A 110.2(2)
C5A P2A C6A 105.8(2)
C9A P2A C6A 92.4(2)
C5A P2A RhA 97.75(16)
C9A P2A RhA 120.43(18)
C6A P2A RhA 129.51(18)
C5A P2A P1A 44.90(15)
C9A P2A P1A 132.57(18)
C6A P2A P1A 129.46(19)
RhA P2A P1A 52.98(4)
C34A O1A RhA 125.1(4)
C36A O2A RhA 125.4(4)
C10A C1A C2A 111.4(5)
C10A C1A P1A 117.5(4)
C2A C1A P1A 105.9(4)
C3A C2A C1A 109.2(5)
C2A C3A C4A 105.8(4)
C16A C4A C3A 116.9(4)
C16A C4A P1A 116.4(4)
C3A C4A P1A 102.4(4)
P2A C5A P1A 90.8(2)
C22A C6A C7A 115.3(5)
C22A C6A P2A 115.2(4)
C7A C6A P2A 105.8(4)
C8A C7A C6A 109.4(5)
C9A C8A C7A 104.6(5)
C8A C9A C28A 118.0(4)
C8A C9A P2A 104.4(4)
C28A C9A P2A 113.7(4)
C11A C10A C15A 118.5(5)
C11A C10A C1A 121.5(5)
C15A C10A C1A 119.8(5)
C12A C11A C10A 121.3(6)
C13A C12A C11A 120.4(6)
C12A C13A C14A 119.4(6)
C13A C14A C15A 122.0(6)
C10A C15A C14A 118.3(6)
C21A C16A C17A 116.6(5)
C21A C16A C4A 123.7(5)
C17A C16A C4A 119.7(5)
C18A C17A C16A 122.1(6)
C17A C18A C19A 119.7(6)
C20A C19A C18A 119.6(6)
C19A C20A C21A 120.5(6)
C20A C21A C16A 121.5(6)
C23A C22A C27A 117.9(5)
C23A C22A C6A 121.8(5)
C27A C22A C6A 120.2(5)
C24A C23A C22A 122.2(6)
C23A C24A C25A 118.9(7)
C26A C25A C24A 119.8(6)
C25A C26A C27A 120.8(7)
C22A C27A C26A 120.3(6)
C29A C28A C33A 119.8(6)
C29A C28A C9A 119.3(5)
C33A C28A C9A 120.9(5)
C28A C29A C30A 120.8(7)
C31A C30A C29A 120.8(7)
C30A C31A C32A 120.0(7)
C31A C32A C33A 119.2(7)
C28A C33A C32A 119.4(6)
O1A C34A C35A 125.5(5)
O1A C34A C37A 115.3(5)
C35A C34A C37A 119.1(5)
C36A C35A C34A 127.2(5)
O2A C36A C35A 126.3(6)
O2A C36A C38A 114.5(6)
C35A C36A C38A 119.3(5)
O1B RhB O2B 89.34(15)
O1B RhB P2B 175.58(12)
O2B RhB P2B 94.86(11)
O1B RhB P1B 101.79(11)
O2B RhB P1B 168.66(12)
P2B RhB P1B 73.97(6)
C5B P1B C1B 103.8(3)
C5B P1B C4B 106.7(3)
C1B P1B C4B 93.4(3)
C5B P1B RhB 97.17(17)
C1B P1B RhB 128.0(2)
C4B P1B RhB 125.1(2)
C5B P1B P2B 44.49(17)
C1B P1B P2B 129.9(3)
C4B P1B P2B 128.4(2)
RhB P1B P2B 52.70(5)
C5B P2B C9B 108.7(3)
C5B P2B C6B 106.2(3)
C9B P2B C6B 93.6(3)
C5B P2B RhB 97.76(18)
C9B P2B RhB 121.64(18)
C6B P2B RhB 127.74(18)
C5B P2B P1B 44.45(17)
C9B P2B P1B 130.2(2)
C6B P2B P1B 130.10(19)
RhB P2B P1B 53.33(5)
C34B O1B RhB 126.0(4)
C36B O2B RhB 125.6(4)
C10B C1B C2B 113.3(6)
C10B C1B P1B 114.6(5)
C2B C1B P1B 105.0(5)
C3B C2B C1B 110.0(6)
C2B C3B C4B 106.5(6)
C16B C4B C3B 117.0(6)
C16B C4B P1B 117.7(4)
C3B C4B P1B 104.1(5)
P1B C5B P2B 91.1(2)
C22B C6B C7B 114.3(5)
C22B C6B P2B 114.9(4)
C7B C6B P2B 105.7(4)
C8B C7B C6B 108.1(5)
C7B C8B C9B 106.5(5)
C28B C9B C8B 118.6(5)
C28B C9B P2B 115.8(4)
C8B C9B P2B 104.2(4)
C11B C10B C15B 117.1(7)
C11B C10B C1B 121.7(6)
C15B C10B C1B 120.7(7)
C10B C11B C12B 124.0(8)
C11B C12B C13B 118.4(9)
C14B C13B C12B 119.9(10)
C13B C14B C15B 120.1(9)
C10B C15B C14B 120.4(9)
C17B C16B C21B 117.7(6)
C17B C16B C4B 122.0(6)
C21B C16B C4B 120.3(6)
C16B C17B C18B 122.7(7)
C19B C18B C17B 119.9(7)
C20B C19B C18B 118.6(7)
C19B C20B C21B 123.4(7)
C20B C21B C16B 117.7(7)
C27B C22B C23B 117.8(6)
C27B C22B C6B 121.2(6)
C23B C22B C6B 121.1(5)
C24B C23B C22B 120.9(6)
C25B C24B C23B 120.7(7)
C26B C25B C24B 119.4(7)
C25B C26B C27B 120.1(7)
C22B C27B C26B 121.0(7)
C29B C28B C33B 116.6(6)
C29B C28B C9B 120.8(6)
C33B C28B C9B 122.5(6)
C28B C29B C30B 121.3(6)
C31B C30B C29B 119.3(7)
C32B C31B C30B 120.1(7)
C31B C32B C33B 120.3(7)
C32B C33B C28B 122.3(7)
O1B C34B C35B 125.6(6)
O1B C34B C37B 115.8(6)
C35B C34B C37B 118.6(5)
C34B C35B C36B 126.6(6)
O2B C36B C35B 126.9(6)
O2B C36B C38B 114.2(6)
C35B C36B C38B 118.9(6)
O1C RhC O2C 89.60(15)
O1C RhC P1C 95.44(12)
O2C RhC P1C 174.94(11)
O1C RhC P2C 169.57(12)
O2C RhC P2C 100.82(11)
P1C RhC P2C 74.13(6)
C5C P1C C4C 106.7(3)
C5C P1C C1C 106.3(3)
C4C P1C C1C 93.7(2)
C5C P1C RhC 98.48(18)
C4C P1C RhC 121.60(19)
C1C P1C RhC 128.35(19)
C5C P1C P2C 45.25(17)
C4C P1C P2C 126.21(19)
C1C P1C P2C 133.54(19)
RhC P1C P2C 53.27(5)
C9C P2C C5C 104.4(3)
C9C P2C C6C 93.3(3)
C5C P2C C6C 104.0(3)
C9C P2C RhC 125.3(2)
C5C P2C RhC 96.98(18)
C6C P2C RhC 129.4(2)
C9C P2C P1C 128.6(2)
C5C P2C P1C 44.41(17)
C6C P2C P1C 128.6(2)
RhC P2C P1C 52.60(5)
C34C O1C RhC 126.6(4)
C36C O2C RhC 124.6(4)
C10C C1C C2C 113.5(5)
C10C C1C P1C 116.5(4)
C2C C1C P1C 104.7(4)
C3C C2C C1C 107.9(5)
C2C C3C C4C 105.4(5)
C16C C4C C3C 118.0(5)
C16C C4C P1C 113.5(4)
C3C C4C P1C 103.7(4)
P1C C5C P2C 90.3(2)
C22C C6C C7C 108.9(6)
C22C C6C P2C 117.1(4)
C7C C6C P2C 104.8(5)
C8C C7C C6C 111.5(6)
C7C C8C C9C 106.3(6)
C28C C9C C8C 117.0(6)
C28C C9C P2C 114.1(4)
C8C C9C P2C 104.9(4)
C15C C10C C11C 117.2(6)
C15C C10C C1C 120.9(6)
C11C C10C C1C 121.9(6)
C12C C11C C10C 120.5(7)
C11C C12C C13C 121.6(8)
C12C C13C C14C 118.9(8)
C15C C14C C13C 119.5(8)
C10C C15C C14C 122.1(8)
C17C C16C C21C 117.7(6)
C17C C16C C4C 119.5(5)
C21C C16C C4C 122.7(6)
C18C C17C C16C 120.5(6)
C19C C18C C17C 120.5(7)
C20C C19C C18C 119.7(7)
C19C C20C C21C 120.6(7)
C20C C21C C16C 120.9(7)
C23C C22C C27C 116.7(6)
C23C C22C C6C 122.4(6)
C27C C22C C6C 120.7(6)
C24C C23C C22C 122.3(7)
C25C C24C C23C 119.5(8)
C26C C25C C24C 119.8(8)
C25C C26C C27C 121.7(7)
C22C C27C C26C 119.9(7)
C29C C28C C33C 117.8(6)
C29C C28C C9C 119.8(6)
C33C C28C C9C 122.3(6)
C28C C29C C30C 121.0(6)
C31C C30C C29C 120.0(7)
C32C C31C C30C 121.0(7)
C31C C32C C33C 119.3(7)
C28C C33C C32C 120.9(7)
O1C C34C C35C 125.1(6)
O1C C34C C37C 115.0(6)
C35C C34C C37C 119.8(6)
C34C C35C C36C 127.4(6)
O2C C36C C35C 126.4(5)
O2C C36C C38C 114.4(5)
C35C C36C C38C 119.2(5)
O2D RhD O1D 89.48(17)
O2D RhD P1D 170.02(13)
O1D RhD P1D 100.43(11)
O2D RhD P2D 96.21(13)
O1D RhD P2D 174.13(12)
P1D RhD P2D 73.86(6)
C5D P1D C4D 105.4(2)
C5D P1D C1D 104.9(2)
C4D P1D C1D 92.5(2)
C5D P1D RhD 98.01(16)
C4D P1D RhD 125.83(18)
C1D P1D RhD 127.52(19)
C5D P1D P2D 44.89(15)
C4D P1D P2D 129.25(18)
C1D P1D P2D 129.89(19)
RhD P1D P2D 53.12(5)
C5D P2D C9D 107.7(3)
C5D P2D C6D 106.3(3)
C9D P2D C6D 94.0(3)
C5D P2D RhD 98.25(16)
C9D P2D RhD 122.7(2)
C6D P2D RhD 126.6(2)
C5D P2D P1D 45.23(16)
C9D P2D P1D 129.2(2)
C6D P2D P1D 130.9(2)
RhD P2D P1D 53.02(5)
C34D O1D RhD 125.1(4)
C36D O2D RhD 125.4(4)
C10D C1D C2D 113.6(5)
C10D C1D P1D 115.3(4)
C2D C1D P1D 106.2(4)
C1D C2D C3D 110.0(4)
C4D C3D C2D 106.0(4)
C16D C4D C3D 117.6(5)
C16D C4D P1D 115.6(4)
C3D C4D P1D 104.0(4)
P2D C5D P1D 89.9(2)
C22D C6D C7D 115.2(5)
C22D C6D P2D 114.9(5)
C7D C6D P2D 104.4(5)
C6D C7D C8D 110.0(5)
C9D C8D C7D 106.0(5)
C28D C9D C8D 119.2(5)
C28D C9D P2D 114.6(4)
C8D C9D P2D 103.8(5)
C11D C10D C15D 117.9(6)
C11D C10D C1D 120.8(5)
C15D C10D C1D 121.3(6)
C10D C11D C12D 121.1(7)
C13D C12D C11D 120.6(8)
C14D C13D C12D 119.1(7)
C13D C14D C15D 121.3(7)
C10D C15D C14D 119.9(7)
C17D C16D C21D 118.2(5)
C17D C16D C4D 120.1(5)
C21D C16D C4D 121.7(5)
C16D C17D C18D 121.4(6)
C19D C18D C17D 119.7(6)
C18D C19D C20D 118.9(6)
C21D C20D C19D 122.2(6)
C20D C21D C16D 119.7(6)
C23D C22D C27D 118.0(7)
C23D C22D C6D 120.9(7)
C27D C22D C6D 121.1(7)
C24D C23D C22D 121.5(8)
C25D C24D C23D 119.2(9)
C26D C25D C24D 121.5(9)
C25D C26D C27D 119.7(9)
C22D C27D C26D 120.0(8)
C29D C28D C33D 117.1(7)
C29D C28D C9D 120.3(6)
C33D C28D C9D 122.5(6)
C28D C29D C30D 122.2(7)
C31D C30D C29D 119.1(8)
C32D C31D C30D 120.4(8)
C31D C32D C33D 121.3(7)
C32D C33D C28D 119.8(7)
O1D C34D C35D 126.4(6)
O1D C34D C37D 113.7(6)
C35D C34D C37D 119.8(6)
C36D C35D C34D 126.7(6)
O2D C36D C35D 126.5(6)
O2D C36D C38D 113.5(7)
C35D C36D C38D 120.0(7)
N1 C39 C40 178.5(11)
N2 C41 C42 177.8(9)
N3 C43 C44 175.3(11)
N4 C45 C46 179.3(9)
N5 C47 C48 176.5(15)
N6 C49 C50 179.5(19)
N7 C51 C52 177.0(10)
N8 C53 C54 174(2)
N9 C55 C56 178.3(11)

loop_
_geom_bond_atom_site_label_1
_geom_bond_atom_site_label_2
_geom_bond_distance
RhA O2A 2.054(4)
RhA O1A 2.072(4)
RhA P2A 2.1823(14)
RhA P1A 2.1841(15)
P1A C5A 1.857(5)
P1A C4A 1.865(5)
P1A C1A 1.885(6)
P1A P2A 2.6308(19)
P2A C5A 1.837(5)
P2A C9A 1.854(5)
P2A C6A 1.891(5)
O1A C34A 1.284(6)
O2A C36A 1.278(6)
C1A C10A 1.502(7)
C1A C2A 1.535(8)
C2A C3A 1.520(8)
C3A C4A 1.554(7)
C4A C16A 1.507(7)
C6A C22A 1.496(7)
C6A C7A 1.532(8)
C7A C8A 1.530(8)
C8A C9A 1.523(7)
C9A C28A 1.526(7)
C10A C11A 1.391(8)
C10A C15A 1.398(8)
C11A C12A 1.391(8)
C12A C13A 1.359(9)
C13A C14A 1.366(9)
C14A C15A 1.414(8)
C16A C21A 1.394(7)
C16A C17A 1.402(7)
C17A C18A 1.364(8)
C18A C19A 1.388(8)
C19A C20A 1.370(8)
C20A C21A 1.374(7)
C22A C23A 1.388(7)
C22A C27A 1.389(8)
C23A C24A 1.372(8)
C24A C25A 1.402(10)
C25A C26A 1.363(9)
C26A C27A 1.391(8)
C28A C29A 1.364(8)
C28A C33A 1.394(8)
C29A C30A 1.377(9)
C30A C31A 1.361(10)
C31A C32A 1.394(10)
C32A C33A 1.408(8)
C34A C35A 1.396(8)
C34A C37A 1.510(8)
C35A C36A 1.392(8)
C36A C38A 1.520(8)
RhB O1B 2.077(4)
RhB O2B 2.079(4)
RhB P2B 2.1782(15)
RhB P1B 2.1962(16)
P1B C5B 1.843(6)
P1B C1B 1.864(7)
P1B C4B 1.888(7)
P1B P2B 2.632(2)
P2B C5B 1.844(5)
P2B C9B 1.847(6)
P2B C6B 1.879(6)
O1B C34B 1.285(6)
O2B C36B 1.258(7)
C1B C10B 1.538(9)
C1B C2B 1.554(9)
C2B C3B 1.485(9)
C3B C4B 1.523(8)
C4B C16B 1.478(9)
C6B C22B 1.523(8)
C6B C7B 1.524(8)
C7B C8B 1.517(8)
C8B C9B 1.526(8)
C9B C28B 1.503(8)
C10B C11B 1.358(9)
C10B C15B 1.388(10)
C11B C12B 1.362(10)
C12B C13B 1.382(14)
C13B C14B 1.369(14)
C14B C15B 1.390(13)
C16B C17B 1.374(9)
C16B C21B 1.427(8)
C17B C18B 1.384(9)
C18B C19B 1.370(9)
C19B C20B 1.365(10)
C20B C21B 1.395(9)
C22B C27B 1.375(8)
C22B C23B 1.384(8)
C23B C24B 1.374(9)
C24B C25B 1.368(10)
C25B C26B 1.361(10)
C26B C27B 1.393(9)
C28B C29B 1.367(8)
C28B C33B 1.388(8)
C29B C30B 1.412(9)
C30B C31B 1.358(9)
C31B C32B 1.356(10)
C32B C33B 1.360(10)
C34B C35B 1.392(8)
C34B C37B 1.509(8)
C35B C36B 1.409(8)
C36B C38B 1.517(9)
RhC O1C 2.060(4)
RhC O2C 2.077(4)
RhC P1C 2.1742(15)
RhC P2C 2.1934(16)
P1C C5C 1.842(6)
P1C C4C 1.864(5)
P1C C1C 1.883(6)
P1C P2C 2.633(2)
P2C C9C 1.863(6)
P2C C5C 1.870(5)
P2C C6C 1.882(6)
O1C C34C 1.287(7)
O2C C36C 1.279(6)
C1C C10C 1.511(8)
C1C C2C 1.536(8)
C2C C3C 1.512(8)
C3C C4C 1.542(8)
C4C C16C 1.498(8)
C6C C22C 1.498(8)
C6C C7C 1.566(9)
C7C C8C 1.472(10)
C8C C9C 1.545(9)
C9C C28C 1.515(8)
C10C C15C 1.373(8)
C10C C11C 1.397(9)
C11C C12C 1.359(9)
C12C C13C 1.365(12)
C13C C14C 1.377(12)
C14C C15C 1.377(10)
C16C C17C 1.385(8)
C16C C21C 1.389(8)
C17C C18C 1.382(9)
C18C C19C 1.380(9)
C19C C20C 1.345(10)
C20C C21C 1.387(9)
C22C C23C 1.384(9)
C22C C27C 1.392(8)
C23C C24C 1.379(10)
C24C C25C 1.377(11)
C25C C26C 1.324(10)
C26C C27C 1.409(9)
C28C C29C 1.380(8)
C28C C33C 1.397(8)
C29C C30C 1.395(9)
C30C C31C 1.366(10)
C31C C32C 1.360(10)
C32C C33C 1.407(9)
C34C C35C 1.371(8)
C34C C37C 1.524(8)
C35C C36C 1.406(8)
C36C C38C 1.513(8)
RhD O2D 2.064(4)
RhD O1D 2.095(4)
RhD P1D 2.1763(15)
RhD P2D 2.1792(16)
P1D C5D 1.858(5)
P1D C4D 1.859(5)
P1D C1D 1.890(6)
P1D P2D 2.617(2)
P2D C5D 1.847(5)
P2D C9D 1.870(6)
P2D C6D 1.894(6)
O1D C34D 1.274(7)
O2D C36D 1.291(8)
C1D C10D 1.501(8)
C1D C2D 1.524(7)
C2D C3D 1.531(8)
C3D C4D 1.518(7)
C4D C16D 1.500(7)
C6D C22D 1.495(9)
C6D C7D 1.511(9)
C7D C8D 1.533(10)
C8D C9D 1.513(8)
C9D C28D 1.487(9)
C10D C11D 1.384(8)
C10D C15D 1.396(8)
C11D C12D 1.392(9)
C12D C13D 1.386(11)
C13D C14D 1.347(11)
C14D C15D 1.415(10)
C16D C17D 1.381(7)
C16D C21D 1.407(7)
C17D C18D 1.409(8)
C18D C19D 1.376(8)
C19D C20D 1.384(9)
C20D C21D 1.376(8)
C22D C23D 1.392(9)
C22D C27D 1.411(10)
C23D C24D 1.390(10)
C24D C25D 1.381(13)
C25D C26D 1.362(12)
C26D C27D 1.411(11)
C28D C29D 1.372(9)
C28D C33D 1.405(9)
C29D C30D 1.390(10)
C30D C31D 1.376(10)
C31D C32D 1.332(10)
C32D C33D 1.398(10)
C34D C35D 1.392(9)
C34D C37D 1.507(9)
C35D C36D 1.390(9)
C36D C38D 1.505(9)
N1 C39 1.127(10)
N2 C41 1.129(9)
N3 C43 1.160(10)
N4 C45 1.126(9)
N5 C47 1.120(12)
N6 C49 1.158(15)
N7 C51 1.140(9)
N8 C53 1.09(2)
N9 C55 1.134(9)
C39 C40 1.426(11)
C41 C42 1.444(10)
C43 C44 1.391(11)
C45 C46 1.475(10)
C47 C48 1.371(12)
C49 C50 1.487(18)
C51 C52 1.428(11)
C53 C54 1.50(2)
C55 C56 1.417(10)
